data_2213148
loop_
_publ_author_name
'Hu, Xue-Lei '
'Qiu, Li'
'Yuan, Jun'
'Pan, Zhi-Quan'

_publ_section_title
;[13,27-Dimethyl-3,6,9,17,20,23-hexaazatricyclo[23.3.1.1^11,15^]triaconta-1(29),2,9,11,13,15(30),16,23,25,27-decaene-29,30-diol-\k^5^<i>N</i>^3^,<i>N</i>^6^,<i>N</i>^9^,<i>O</i>^29^,<i>O</i>^30^]bis(nitrato-\k^2^<i>O</i>,<i>O</i>')gadolinium(III)
 nitrate monohydrate
;
_journal_coeditor_code BQ2010
_journal_issue 5
_journal_name_full 'Acta Crystallographica Section E'
_journal_page_first m1438
_journal_page_last m1438
_journal_paper_doi 10.1107/S1600536807018144
_journal_volume 63
_journal_year 2007
_chemical_formula_iupac '[Gd (N O3)2 (C26 H34 N6 O2)] N O3, H2 O'
_chemical_formula_moiety 'C26 H34 Gd N8 O8 +, 0.5(H1.60 O0.80), N O3 -, 0.6(H2 O)'
_chemical_formula_sum 'C26 H36 Gd N9 O12'
_chemical_formula_weight 823.89
_chemical_name_systematic
;
(13,27-Dimethyl-3,6,9,17,20,23-hexaazatricyclo[23.3.1.1^11,15^]triaconta-
1(29),2,9,11,13,15(30),16,23,25,27-decaene-29,30-diol-
N^3^,N^6^,N^9^,O^29^,O^30^)bis(nitrato-\k^2^O,O')gadolinium(III) nitrate
hydrate
;
_space_group_IT_number 15
_symmetry_cell_setting monoclinic
_symmetry_space_group_name_Hall '-C 2yc'
_symmetry_space_group_name_H-M 'C 1 2/c 1'
_atom_sites_solution_hydrogens geom
_atom_sites_solution_primary direct
_atom_sites_solution_secondary difmap
_audit_creation_method SHELXL-97
_cell_angle_alpha 90.00
_cell_angle_beta 91.769(2)
_cell_angle_gamma 90.00
_cell_formula_units_Z 8
_cell_length_a 23.764(3)
_cell_length_b 14.298(3)
_cell_length_c 19.804(2)
_cell_measurement_reflns_used 5110
_cell_measurement_temperature 291(2)
_cell_measurement_theta_max 24.98
_cell_measurement_theta_min 2.63
_cell_volume 6725.8(18)
_computing_cell_refinement 'SAINT (Bruker, 2000)'
_computing_data_collection 'SMART (Bruker, 2000)'
_computing_data_reduction SAINT
_computing_molecular_graphics SHELXTL
_computing_publication_material SHELXTL
_computing_structure_refinement SHELXTL
_computing_structure_solution 'SHELXTL (Bruker, 2000)'
_diffrn_ambient_temperature 291(2)
_diffrn_measured_fraction_theta_full 0.996
_diffrn_measured_fraction_theta_max 0.996
_diffrn_measurement_device_type 'Bruker SMART CCD area-detector'
_diffrn_measurement_method '\f and \w'
_diffrn_radiation_monochromator graphite
_diffrn_radiation_source 'sealed tube'
_diffrn_radiation_type MoK\a
_diffrn_radiation_wavelength 0.71073
_diffrn_reflns_av_R_equivalents 0.0461
_diffrn_reflns_av_sigmaI/netI 0.0655
_diffrn_reflns_limit_h_max 22
_diffrn_reflns_limit_h_min -29
_diffrn_reflns_limit_k_max 17
_diffrn_reflns_limit_k_min -16
_diffrn_reflns_limit_l_max 24
_diffrn_reflns_limit_l_min -23
_diffrn_reflns_number 19136
_diffrn_reflns_theta_full 26.00
_diffrn_reflns_theta_max 26.00
_diffrn_reflns_theta_min 2.63
_diffrn_standards_number 0
_exptl_absorpt_coefficient_mu 2.045
_exptl_absorpt_correction_T_max 0.61
_exptl_absorpt_correction_T_min 0.55
_exptl_absorpt_correction_type multi-scan
_exptl_absorpt_process_details '(SADABS; Bruker, 2000)'
_exptl_crystal_colour yellow
_exptl_crystal_density_diffrn 1.628
_exptl_crystal_density_method 'not measured'
_exptl_crystal_description block
_exptl_crystal_F_000 3320
_exptl_crystal_size_max 0.30
_exptl_crystal_size_mid 0.26
_exptl_crystal_size_min 0.24
_refine_diff_density_max 0.409
_refine_diff_density_min -1.384
_refine_ls_extinction_method none
_refine_ls_goodness_of_fit_ref 0.977
_refine_ls_hydrogen_treatment constr
_refine_ls_matrix_type full
_refine_ls_number_parameters 440
_refine_ls_number_reflns 6596
_refine_ls_number_restraints 0
_refine_ls_restrained_S_all 0.977
_refine_ls_R_factor_all 0.0790
_refine_ls_R_factor_gt 0.0486
_refine_ls_shift/su_max 0.000
_refine_ls_shift/su_mean 0.000
_refine_ls_structure_factor_coef Fsqd
_refine_ls_weighting_details 'calc w=1/[\s^2^(Fo^2^)+(0.052P)^2^] where P=(Fo^2^+2Fc^2^)/3'
_refine_ls_weighting_scheme calc
_refine_ls_wR_factor_gt 0.1011
_refine_ls_wR_factor_ref 0.1067
_reflns_number_gt 4171
_reflns_number_total 6596
_reflns_threshold_expression I>2\s(I)
_cod_data_source_file bq2010.cif
_cod_data_source_block I
_cod_original_cell_volume 6724.5(13)
_cod_original_sg_symbol_H-M 'C 2/c'
_cod_database_code 2213148

loop_
_symmetry_equiv_pos_as_xyz
'x, y, z'
'-x, y, -z+1/2'
'x+1/2, y+1/2, z'
'-x+1/2, y+1/2, -z+1/2'
'-x, -y, -z'
'x, -y, z-1/2'
'-x+1/2, -y+1/2, -z'
'x+1/2, -y+1/2, z-1/2'

loop_
_atom_site_type_symbol
_atom_site_label
_atom_site_fract_x
_atom_site_fract_y
_atom_site_fract_z
_atom_site_U_iso_or_equiv
_atom_site_adp_type
_atom_site_calc_flag
_atom_site_refinement_flags
_atom_site_occupancy
C C1 0.2695(2) 0.9536(4) 0.1213(3) 0.0501(13) Uani d . 1
C C2 0.2875(2) 1.0154(4) 0.0702(3) 0.0563(14) Uani d . 1
C C3 0.3425(3) 1.0095(4) 0.0459(3) 0.0585(14) Uani d . 1
H H3 0.3543 1.0526 0.0142 0.070 Uiso calc R 1
C C4 0.3791(3) 0.9403(4) 0.0685(3) 0.0570(14) Uani d . 1
C C5 0.3604(3) 0.8761(4) 0.1157(3) 0.0589(15) Uani d . 1
H H5 0.3843 0.8279 0.1298 0.071 Uiso calc R 1
C C6 0.3075(3) 0.8820(4) 0.1422(3) 0.0563(14) Uani d . 1
C C7 0.4394(2) 0.9327(5) 0.0409(3) 0.0607(15) Uani d . 1
H H7A 0.4659 0.9601 0.0727 0.091 Uiso calc R 1
H H7B 0.4409 0.9652 -0.0014 0.091 Uiso calc R 1
H H7C 0.4487 0.8680 0.0344 0.091 Uiso calc R 1
C C8 0.2520(3) 1.0863(4) 0.0406(3) 0.0652(16) Uani d . 1
H H8 0.2692 1.1261 0.0103 0.078 Uiso calc R 1
C C9 0.1757(3) 1.1865(4) 0.0145(3) 0.0593(15) Uani d . 1
H H9A 0.1914 1.1923 -0.0299 0.071 Uiso calc R 1
H H9B 0.1851 1.2426 0.0400 0.071 Uiso calc R 1
C C10 0.1122(3) 1.1764(4) 0.0078(3) 0.0611(16) Uani d . 1
H H10A 0.0958 1.2350 -0.0076 0.073 Uiso calc R 1
H H10B 0.1028 1.1286 -0.0254 0.073 Uiso calc R 1
C C11 0.0258(3) 1.1483(4) 0.0724(3) 0.0575(15) Uani d . 1
H H11A 0.0110 1.2113 0.0686 0.069 Uiso calc R 1
H H11B 0.0114 1.1124 0.0341 0.069 Uiso calc R 1
C C12 0.0074(3) 1.1057(4) 0.1351(3) 0.0569(15) Uani d . 1
H H12A -0.0334 1.1062 0.1361 0.068 Uiso calc R 1
H H12B 0.0220 1.1411 0.1735 0.068 Uiso calc R 1
C C13 -0.0081(2) 0.9434(4) 0.1513(3) 0.0542(14) Uani d . 1
H H13 -0.0445 0.9626 0.1602 0.065 Uiso calc R 1
C C14 0.0023(2) 0.8441(4) 0.1526(3) 0.0537(13) Uani d . 1
C C15 -0.0424(3) 0.7853(4) 0.1679(3) 0.0626(15) Uani d . 1
H H15 -0.0763 0.8134 0.1786 0.075 Uiso calc R 1
C C16 -0.0405(2) 0.6898(4) 0.1684(3) 0.0536(13) Uani d . 1
C C17 0.0090(3) 0.6498(4) 0.1495(3) 0.0586(15) Uani d . 1
H H17 0.0111 0.5849 0.1472 0.070 Uiso calc R 1
C C18 0.0560(3) 0.7014(4) 0.1337(3) 0.0570(14) Uani d . 1
C C19 0.0547(2) 0.8007(4) 0.1346(3) 0.0504(13) Uani d . 1
C C20 -0.0906(3) 0.6320(4) 0.1876(3) 0.0613(16) Uani d . 1
H H20A -0.1194 0.6724 0.2039 0.092 Uiso calc R 1
H H20B -0.0794 0.5885 0.2223 0.092 Uiso calc R 1
H H20C -0.1048 0.5984 0.1487 0.092 Uiso calc R 1
C C21 0.1067(3) 0.6533(4) 0.1148(3) 0.0512(13) Uani d . 1
H H21 0.1063 0.5882 0.1161 0.061 Uiso calc R 1
C C22 0.2031(2) 0.6402(4) 0.0824(3) 0.0548(14) Uani d . 1
H H22A 0.2052 0.6290 0.0342 0.066 Uiso calc R 1
H H22B 0.2023 0.5802 0.1052 0.066 Uiso calc R 1
C C23 0.2554(2) 0.6978(4) 0.1079(3) 0.0516(13) Uani d . 1
H H23A 0.2868 0.6556 0.1166 0.062 Uiso calc R 1
H H23B 0.2661 0.7412 0.0730 0.062 Uiso calc R 1
C C24 0.2306(3) 0.6971(4) 0.2291(3) 0.0546(14) Uani d . 1
H H24A 0.2590 0.6506 0.2405 0.065 Uiso calc R 1
H H24B 0.1942 0.6666 0.2241 0.065 Uiso calc R 1
C C25 0.2295(3) 0.7747(4) 0.2825(3) 0.0647(16) Uani d . 1
H H25A 0.1912 0.7939 0.2910 0.078 Uiso calc R 1
H H25B 0.2476 0.7545 0.3246 0.078 Uiso calc R 1
C C26 0.2897(2) 0.8117(4) 0.1911(3) 0.0499(13) Uani d . 1
H H26 0.3224 0.7748 0.2064 0.060 Uiso calc R 1
Gd Gd1 0.132602(11) 0.996866(19) 0.112967(14) 0.04773(10) Uani d . 1
N N1 0.0281(2) 1.0091(3) 0.1389(2) 0.0551(11) Uani d . 1
N N2 0.0895(2) 1.1511(3) 0.0718(3) 0.0590(13) Uani d . 1
H H2 0.1009 1.1958 0.1020 0.071 Uiso calc R 1
N N3 0.2000(2) 1.1025(3) 0.0500(2) 0.0542(12) Uani d . 1
N N4 0.2619(2) 0.8522(3) 0.2508(2) 0.0554(11) Uani d . 1
H H4A 0.2385 0.8989 0.2379 0.067 Uiso calc R 1
H H4B 0.2878 0.8752 0.2805 0.067 Uiso calc R 1
N N5 0.2444(2) 0.7482(4) 0.1676(3) 0.0641(13) Uani d . 1
N N6 0.1521(2) 0.6931(3) 0.0965(2) 0.0584(12) Uani d . 1
H H6A 0.1527 0.7530 0.0924 0.070 Uiso calc R 1
N N7 0.1260(2) 0.8939(3) -0.0123(2) 0.0533(11) Uani d . 1
N N8 0.1368(2) 1.0475(4) 0.2570(3) 0.0598(12) Uani d . 1
N N9 0.1283(2) 0.3947(4) 0.1408(3) 0.0589(13) Uani d . 1
O O1 0.22107(16) 0.9625(3) 0.15061(18) 0.0525(9) Uani d . 1
O O2 0.09826(15) 0.8486(2) 0.12235(18) 0.0485(8) Uani d . 1
O O3 0.09112(17) 0.9594(3) -0.00056(19) 0.0583(10) Uani d . 1
O O4 0.17109(19) 0.8926(3) 0.0223(2) 0.0637(11) Uani d . 1
O O5 0.11340(17) 0.8315(3) -0.0522(2) 0.0648(11) Uani d . 1
O O6 0.13705(18) 1.1068(3) 0.2101(2) 0.0640(11) Uani d . 1
O O7 0.13078(17) 0.9602(3) 0.2391(2) 0.0616(10) Uani d . 1
O O8 0.1408(2) 1.0668(3) 0.3166(3) 0.0853(14) Uani d . 1
O O9 0.14265(19) 0.3210(3) 0.1536(2) 0.0661(12) Uani d . 1
O O10 0.15358(18) 0.4520(3) 0.1704(2) 0.0627(11) Uani d . 1
O O11 0.0879(2) 0.4096(3) 0.1042(2) 0.0685(12) Uani d . 1
O O1W 0.0000 0.3603(5) 0.2500 0.069(2) Uani d SP 0.80
H H1WA 0.0081 0.3026 0.2474 0.083 Uiso d PR 0.40
H H1WB 0.0145 0.3896 0.2175 0.083 Uiso d PR 0.40
O O2W 0.8107(3) 0.9370(5) 0.1122(3) 0.0629(17) Uani d P 0.60
H H2WD 0.8465 0.9383 0.1129 0.075 Uiso d PR 0.60
H H2WB 0.7981 0.9918 0.1189 0.075 Uiso d PR 0.60

loop_
_atom_site_aniso_label
_atom_site_aniso_U_11
_atom_site_aniso_U_22
_atom_site_aniso_U_33
_atom_site_aniso_U_12
_atom_site_aniso_U_13
_atom_site_aniso_U_23
C1 0.048(3) 0.049(3) 0.053(3) 0.013(2) -0.006(2) 0.011(2)
C2 0.040(3) 0.055(4) 0.074(4) 0.009(2) 0.002(3) 0.003(3)
C3 0.057(3) 0.052(3) 0.067(3) 0.007(3) -0.001(3) -0.003(3)
C4 0.050(3) 0.062(4) 0.058(3) 0.010(3) -0.004(3) 0.013(3)
C5 0.054(4) 0.057(3) 0.065(3) 0.007(3) -0.004(3) 0.010(3)
C6 0.050(3) 0.057(3) 0.062(3) 0.007(3) 0.005(3) -0.004(3)
C7 0.035(3) 0.074(4) 0.073(4) 0.013(3) 0.007(3) 0.010(3)
C8 0.072(5) 0.064(4) 0.059(3) 0.009(3) -0.007(3) -0.009(3)
C9 0.059(4) 0.061(4) 0.056(3) 0.013(3) -0.010(3) -0.007(3)
C10 0.066(4) 0.053(3) 0.063(4) -0.004(3) -0.016(3) -0.014(3)
C11 0.060(4) 0.052(3) 0.059(3) -0.007(3) -0.019(3) 0.000(3)
C12 0.049(3) 0.054(3) 0.067(4) -0.007(3) -0.008(3) 0.024(3)
C13 0.035(3) 0.060(3) 0.067(3) -0.004(3) 0.001(2) 0.014(3)
C14 0.037(3) 0.064(4) 0.061(3) 0.003(3) 0.005(2) 0.011(3)
C15 0.054(4) 0.066(4) 0.068(4) 0.002(3) 0.008(3) 0.026(3)
C16 0.046(3) 0.060(3) 0.055(3) 0.014(3) 0.010(2) 0.013(3)
C17 0.055(4) 0.062(4) 0.059(3) 0.005(3) 0.005(3) 0.006(3)
C18 0.063(4) 0.053(3) 0.055(3) -0.002(3) 0.000(3) 0.006(2)
C19 0.036(3) 0.046(3) 0.069(3) -0.002(2) 0.003(2) 0.005(2)
C20 0.061(4) 0.053(3) 0.071(4) 0.025(3) 0.027(3) 0.018(3)
C21 0.061(4) 0.033(3) 0.059(3) 0.001(2) -0.006(3) 0.008(2)
C22 0.052(4) 0.057(3) 0.056(3) -0.008(3) 0.017(3) 0.007(3)
C23 0.039(3) 0.059(3) 0.057(3) -0.009(2) 0.013(2) 0.003(3)
C24 0.046(3) 0.063(4) 0.056(3) 0.001(3) 0.004(3) -0.018(3)
C25 0.056(4) 0.069(4) 0.069(4) 0.020(3) 0.009(3) -0.005(3)
C26 0.030(3) 0.064(3) 0.055(3) -0.003(2) -0.003(2) -0.006(2)
Gd1 0.03673(14) 0.04502(15) 0.06105(16) 0.00045(12) -0.00490(10) 0.00840(13)
N1 0.048(3) 0.050(3) 0.067(3) -0.009(2) -0.005(2) 0.020(2)
N2 0.057(3) 0.047(3) 0.071(3) -0.004(2) -0.028(2) 0.007(2)
N3 0.043(3) 0.060(3) 0.059(3) 0.007(2) -0.007(2) -0.014(2)
N4 0.046(3) 0.060(3) 0.060(3) -0.001(2) -0.006(2) 0.009(2)
N5 0.061(3) 0.065(3) 0.066(3) 0.000(3) 0.000(3) 0.001(2)
N6 0.066(3) 0.046(3) 0.063(3) -0.002(2) 0.004(3) 0.004(2)
N7 0.048(3) 0.050(3) 0.063(3) 0.002(2) 0.011(2) 0.002(2)
N8 0.049(3) 0.067(3) 0.064(3) 0.009(3) 0.012(2) 0.008(3)
N9 0.054(3) 0.057(3) 0.065(3) -0.001(2) -0.022(2) 0.026(2)
O1 0.048(2) 0.053(2) 0.057(2) 0.0023(17) 0.0058(18) 0.0030(17)
O2 0.047(2) 0.0388(18) 0.061(2) 0.0012(16) 0.0111(17) 0.0042(15)
O3 0.055(2) 0.062(2) 0.057(2) -0.008(2) -0.0115(18) 0.0004(18)
O4 0.062(3) 0.064(3) 0.065(2) 0.006(2) 0.004(2) 0.0013(19)
O5 0.061(3) 0.067(3) 0.066(3) -0.004(2) 0.003(2) 0.036(2)
O6 0.063(3) 0.065(3) 0.064(2) 0.008(2) -0.005(2) 0.014(2)
O7 0.054(3) 0.067(3) 0.065(2) 0.010(2) 0.0086(19) 0.026(2)
O8 0.064(3) 0.075(3) 0.118(4) 0.006(2) 0.019(3) 0.005(3)
O9 0.066(3) 0.069(3) 0.062(2) 0.021(2) -0.018(2) -0.014(2)
O10 0.062(3) 0.058(2) 0.066(2) -0.015(2) -0.022(2) 0.021(2)
O11 0.067(3) 0.070(3) 0.067(3) -0.011(2) -0.017(2) 0.017(2)
O1W 0.067(5) 0.072(5) 0.071(5) 0.000 0.016(4) 0.000
O2W 0.047(4) 0.067(4) 0.074(4) 0.005(3) 0.002(3) 0.005(3)

loop_
_atom_type_symbol
_atom_type_description
_atom_type_scat_dispersion_real
_atom_type_scat_dispersion_imag
_atom_type_scat_source
C C 0.0033 0.0016 'International Tables Vol C Tables 4.2.6.8 and 6.1.1.4'
H H 0.0000 0.0000 'International Tables Vol C Tables 4.2.6.8 and 6.1.1.4'
N N 0.0061 0.0033 'International Tables Vol C Tables 4.2.6.8 and 6.1.1.4'
O O 0.0106 0.0060 'International Tables Vol C Tables 4.2.6.8 and 6.1.1.4'
Gd Gd -0.1653 3.9035 'International Tables Vol C Tables 4.2.6.8 and 6.1.1.4'

loop_
_geom_angle_atom_site_label_1
_geom_angle_atom_site_label_2
_geom_angle_atom_site_label_3
_geom_angle
O1 C1 C6 120.1(5)
O1 C1 C2 122.9(5)
C6 C1 C2 117.0(5)
C3 C2 C1 120.6(5)
C3 C2 C8 116.4(6)
C1 C2 C8 123.0(6)
C4 C3 C2 120.9(6)
C4 C3 H3 119.5
C2 C3 H3 119.5
C3 C4 C5 118.5(6)
C3 C4 C7 120.9(5)
C5 C4 C7 120.5(5)
C6 C5 C4 121.9(5)
C6 C5 H5 119.0
C4 C5 H5 119.0
C5 C6 C1 120.9(5)
C5 C6 C26 119.6(5)
C1 C6 C26 119.5(5)
C4 C7 H7A 109.5
C4 C7 H7B 109.5
H7A C7 H7B 109.5
C4 C7 H7C 109.5
H7A C7 H7C 109.5
H7B C7 H7C 109.5
N3 C8 C2 129.1(7)
N3 C8 H8 115.5
C2 C8 H8 115.5
N3 C9 C10 109.5(5)
N3 C9 H9A 109.8
C10 C9 H9A 109.8
N3 C9 H9B 109.8
C10 C9 H9B 109.8
H9A C9 H9B 108.2
N2 C10 C9 110.2(5)
N2 C10 H10A 109.6
C9 C10 H10A 109.6
N2 C10 H10B 109.6
C9 C10 H10B 109.6
H10A C10 H10B 108.1
C12 C11 N2 110.1(5)
C12 C11 H11A 109.6
N2 C11 H11A 109.6
C12 C11 H11B 109.6
N2 C11 H11B 109.6
H11A C11 H11B 108.2
C11 C12 N1 109.1(5)
C11 C12 H12A 109.9
N1 C12 H12A 109.9
C11 C12 H12B 109.9
N1 C12 H12B 109.9
H12A C12 H12B 108.3
N1 C13 C14 126.9(6)
N1 C13 H13 116.6
C14 C13 H13 116.6
C15 C14 C13 117.8(5)
C15 C14 C19 117.5(6)
C13 C14 C19 124.5(5)
C16 C15 C14 125.4(6)
C16 C15 H15 117.3
C14 C15 H15 117.3
C15 C16 C17 116.3(6)
C15 C16 C20 121.6(5)
C17 C16 C20 122.1(5)
C16 C17 C18 123.0(6)
C16 C17 H17 118.5
C18 C17 H17 118.5
C17 C18 C19 120.8(6)
C17 C18 C21 119.3(5)
C19 C18 C21 119.9(5)
O2 C19 C18 121.2(5)
O2 C19 C14 122.0(5)
C18 C19 C14 116.8(5)
C16 C20 H20A 109.5
C16 C20 H20B 109.5
H20A C20 H20B 109.5
C16 C20 H20C 109.5
H20A C20 H20C 109.5
H20B C20 H20C 109.5
N6 C21 C18 125.2(5)
N6 C21 H21 117.4
C18 C21 H21 117.4
N6 C22 C23 108.7(5)
N6 C22 H22A 110.0
C23 C22 H22A 110.0
N6 C22 H22B 110.0
C23 C22 H22B 110.0
H22A C22 H22B 108.3
N5 C23 C22 111.9(5)
N5 C23 H23A 109.2
C22 C23 H23A 109.2
N5 C23 H23B 109.2
C22 C23 H23B 109.2
H23A C23 H23B 107.9
N5 C24 C25 102.8(5)
N5 C24 H24A 111.2
C25 C24 H24A 111.2
N5 C24 H24B 111.2
C25 C24 H24B 111.2
H24A C24 H24B 109.1
N4 C25 C24 103.1(5)
N4 C25 H25A 111.1
C24 C25 H25A 111.1
N4 C25 H25B 111.1
C24 C25 H25B 111.1
H25A C25 H25B 109.1
C6 C26 N5 115.8(5)
C6 C26 N4 113.7(5)
N5 C26 N4 98.7(4)
C6 C26 H26 109.3
N5 C26 H26 109.3
N4 C26 H26 109.3
O1 Gd1 O2 95.90(13)
O1 Gd1 O6 82.25(13)
O2 Gd1 O6 122.13(13)
O1 Gd1 O3 126.15(14)
O2 Gd1 O3 74.96(13)
O6 Gd1 O3 147.48(13)
O1 Gd1 O4 75.71(14)
O2 Gd1 O4 69.41(13)
O6 Gd1 O4 156.35(14)
O3 Gd1 O4 51.10(14)
O1 Gd1 O7 71.15(13)
O2 Gd1 O7 73.31(14)
O6 Gd1 O7 51.25(14)
O3 Gd1 O7 145.32(14)
O4 Gd1 O7 126.28(14)
O1 Gd1 N2 130.66(15)
O2 Gd1 N2 133.42(14)
O6 Gd1 N2 73.01(14)
O3 Gd1 N2 75.73(15)
O4 Gd1 N2 115.63(16)
O7 Gd1 N2 118.06(16)
O1 Gd1 N3 72.45(14)
O2 Gd1 N3 145.13(14)
O6 Gd1 N3 89.51(14)
O3 Gd1 N3 85.59(14)
O4 Gd1 N3 75.83(14)
O7 Gd1 N3 128.93(14)
N2 Gd1 N3 65.50(16)
O1 Gd1 N1 147.86(14)
O2 Gd1 N1 72.23(13)
O6 Gd1 N1 79.62(15)
O3 Gd1 N1 80.55(15)
O4 Gd1 N1 123.92(15)
O7 Gd1 N1 76.80(14)
N2 Gd1 N1 67.85(15)
N3 Gd1 N1 133.27(14)
O1 Gd1 N7 101.41(14)
O2 Gd1 N7 65.53(13)
O6 Gd1 N7 171.41(12)
O3 Gd1 N7 26.18(13)
O4 Gd1 N7 25.71(13)
O7 Gd1 N7 137.25(14)
N2 Gd1 N7 98.95(15)
N3 Gd1 N7 84.27(14)
N1 Gd1 N7 100.38(15)
O1 Gd1 N8 74.39(14)
O2 Gd1 N8 98.69(14)
O6 Gd1 N8 25.03(13)
O3 Gd1 N8 158.56(14)
O4 Gd1 N8 146.35(14)
O7 Gd1 N8 26.26(14)
N2 Gd1 N8 95.62(16)
N3 Gd1 N8 108.96(14)
N1 Gd1 N8 78.01(15)
N7 Gd1 N8 163.50(15)
C13 N1 C12 117.8(5)
C13 N1 Gd1 129.8(4)
C12 N1 Gd1 112.3(3)
C10 N2 C11 114.6(4)
C10 N2 Gd1 109.9(4)
C11 N2 Gd1 111.4(3)
C10 N2 H2 106.8
C11 N2 H2 106.8
Gd1 N2 H2 106.8
C8 N3 C9 116.0(6)
C8 N3 Gd1 126.1(4)
C9 N3 Gd1 117.6(4)
C26 N4 C25 107.0(4)
C26 N4 H4A 110.3
C25 N4 H4A 110.3
C26 N4 H4B 110.3
C25 N4 H4B 110.3
H4A N4 H4B 108.6
C23 N5 C24 119.5(5)
C23 N5 C26 115.2(5)
C24 N5 C26 103.0(4)
C21 N6 C22 122.3(5)
C21 N6 H6A 118.9
C22 N6 H6A 118.9
O5 N7 O4 122.1(5)
O5 N7 O3 120.3(5)
O4 N7 O3 117.4(5)
O5 N7 Gd1 159.1(4)
O4 N7 Gd1 61.0(3)
O3 N7 Gd1 59.2(3)
O8 N8 O6 124.3(6)
O8 N8 O7 119.2(5)
O6 N8 O7 116.5(5)
O8 N8 Gd1 177.1(4)
O6 N8 Gd1 56.7(3)
O7 N8 Gd1 60.0(3)
O9 N9 O10 113.2(5)
O9 N9 O11 121.9(6)
O10 N9 O11 124.6(5)
O9 N9 O1W 89.7(4)
O10 N9 O1W 102.3(4)
O11 N9 O1W 74.2(3)
C1 O1 Gd1 134.0(3)
C19 O2 Gd1 144.3(3)
N7 O3 Gd1 94.6(3)
N7 O4 Gd1 93.3(3)
N8 O6 Gd1 98.3(4)
N8 O7 Gd1 93.7(3)
N9 O1W H1WA 84.5
H1WA O1W H1WB 109.5
H2WD O2W H2WB 109.5

loop_
_geom_bond_atom_site_label_1
_geom_bond_atom_site_label_2
_geom_bond_distance
_geom_bond_publ_flag
C1 O1 1.311(6) ?
C1 C6 1.417(7) ?
C1 C2 1.421(8) ?
C2 C3 1.408(8) ?
C2 C8 1.433(8) ?
C3 C4 1.383(8) ?
C3 H3 0.9300 ?
C4 C5 1.392(8) ?
C4 C7 1.552(8) ?
C5 C6 1.380(8) ?
C5 H5 0.9300 ?
C6 C26 1.467(8) ?
C7 H7A 0.9600 ?
C7 H7B 0.9600 ?
C7 H7C 0.9600 ?
C8 N3 1.275(8) ?
C8 H8 0.9300 ?
C9 N3 1.499(7) ?
C9 C10 1.516(8) ?
C9 H9A 0.9700 ?
C9 H9B 0.9700 ?
C10 N2 1.439(8) ?
C10 H10A 0.9700 ?
C10 H10B 0.9700 ?
C11 C12 1.462(8) ?
C11 N2 1.515(8) ?
C11 H11A 0.9700 ?
C11 H11B 0.9700 ?
C12 N1 1.467(7) ?
C12 H12A 0.9700 ?
C12 H12B 0.9700 ?
C13 N1 1.302(7) ?
C13 C14 1.442(8) ?
C13 H13 0.9300 ?
C14 C15 1.394(8) ?
C14 C19 1.446(8) ?
C15 C16 1.365(8) ?
C15 H15 0.9300 ?
C16 C17 1.371(8) ?
C16 C20 1.507(8) ?
C17 C18 1.383(9) ?
C17 H17 0.9300 ?
C18 C19 1.420(8) ?
C18 C21 1.445(9) ?
C19 O2 1.271(6) ?
C20 H20A 0.9600 ?
C20 H20B 0.9600 ?
C20 H20C 0.9600 ?
C21 N6 1.284(8) ?
C21 H21 0.9300 ?
C22 N6 1.462(8) ?
C22 C23 1.563(8) ?
C22 H22A 0.9700 ?
C22 H22B 0.9700 ?
C23 N5 1.415(7) ?
C23 H23A 0.9700 ?
C23 H23B 0.9700 ?
C24 N5 1.465(8) ?
C24 C25 1.533(8) ?
C24 H24A 0.9700 ?
C24 H24B 0.9700 ?
C25 N4 1.497(8) ?
C25 H25A 0.9700 ?
C25 H25B 0.9700 ?
C26 N5 1.473(7) ?
C26 N4 1.490(7) ?
C26 H26 0.9800 ?
Gd1 O1 2.263(4) yes
Gd1 O2 2.281(3) yes
Gd1 O6 2.483(4) yes
Gd1 O3 2.485(4) yes
Gd1 O4 2.527(4) yes
Gd1 O7 2.553(4) yes
Gd1 N2 2.554(4) yes
Gd1 N3 2.555(5) yes
Gd1 N1 2.558(5) yes
Gd1 N7 2.884(5) ?
Gd1 N8 2.941(6) ?
N2 H2 0.9100 ?
N4 H4A 0.9000 ?
N4 H4B 0.9000 ?
N6 H6A 0.8600 ?
N7 O5 1.223(6) ?
N7 O4 1.254(6) ?
N7 O3 1.277(6) ?
N8 O8 1.213(7) ?
N8 O6 1.258(6) ?
N8 O7 1.304(7) ?
N9 O9 1.133(6) ?
N9 O10 1.164(6) ?
N9 O11 1.204(6) ?
N9 O1W 3.824(6) ?
O1W H1WA 0.8499 ?
O1W H1WB 0.8501 ?
O2W H2WD 0.8499 ?
O2W H2WB 0.8500 ?
